data_7209150
loop_
_publ_author_name
'de Le\'on, Antonio'
'Guerrero, Miguel'
'Garc\'ia-Ant\'on, Jordi'
'Ros, Josep'
'Font-Bard\'ia, Merc\`e'
'Pons, Josefina'

_publ_section_title
;
 Study of new metallomacrocyclic Pd(ii) complexes based on hybrid pyrazole
 sulfoxide/sulfone ligands and their contribution to supramolecular
 networks
;
_journal_issue 9
_journal_name_full CrystEngComm
_journal_page_first 1762
_journal_paper_doi 10.1039/c2ce26687c
_journal_volume 15
_journal_year 2013
_chemical_formula_moiety 'C28 H44 Cl4 N8 O4 Pd2 S2, 2(H2O)'
_chemical_formula_sum 'C28 H48 Cl4 N8 O6 Pd2 S2'
_chemical_formula_weight 1011.46
_chemical_name_systematic
;
?
;
_space_group_IT_number 2
_symmetry_cell_setting triclinic
_symmetry_space_group_name_Hall '-P 1'
_symmetry_space_group_name_H-M 'P -1'
_atom_sites_solution_hydrogens geom
_atom_sites_solution_primary direct
_atom_sites_solution_secondary difmap
_audit_creation_method SHELXL-97
_cell_angle_alpha 72.55(3)
_cell_angle_beta 83.78(4)
_cell_angle_gamma 72.72(4)
_cell_formula_units_Z 1
_cell_length_a 8.186(5)
_cell_length_b 9.317(4)
_cell_length_c 13.956(6)
_cell_measurement_reflns_used 81
_cell_measurement_temperature 293(2)
_cell_measurement_theta_max 31
_cell_measurement_theta_min 3
_cell_volume 969.4(9)
_computing_cell_refinement AUTOMAR
_computing_data_collection MARXDS
_computing_data_reduction MARSCALE
_computing_molecular_graphics 'ORTEP (Brueggermann and Smith, 1990)'
_computing_publication_material 'PLATON (Spek, 1990)'
_computing_structure_refinement 'SHELXL-97 (Sheldrick, 1997)'
_computing_structure_solution 'SHELXS-97 (Sheldrick, 1997)'
_diffrn_ambient_temperature 293(2)
_diffrn_measured_fraction_theta_full 0.867
_diffrn_measured_fraction_theta_max 0.720
_diffrn_measurement_device_type 'MAR345 with image plate detector'
_diffrn_measurement_method 'phi scan'
_diffrn_radiation_monochromator graphite
_diffrn_radiation_source 'fine-focus sealed tube'
_diffrn_radiation_type MoK\a
_diffrn_radiation_wavelength 0.71073
_diffrn_reflns_av_R_equivalents 0.0304
_diffrn_reflns_av_sigmaI/netI 0.0276
_diffrn_reflns_limit_h_max 10
_diffrn_reflns_limit_h_min -11
_diffrn_reflns_limit_k_max 12
_diffrn_reflns_limit_k_min -12
_diffrn_reflns_limit_l_max 19
_diffrn_reflns_limit_l_min -18
_diffrn_reflns_number 6989
_diffrn_reflns_theta_full 25.00
_diffrn_reflns_theta_max 29.93
_diffrn_reflns_theta_min 2.61
_diffrn_standards_number none
_exptl_absorpt_coefficient_mu 1.362
_exptl_absorpt_correction_T_max 0.87
_exptl_absorpt_correction_T_min 0.85
_exptl_absorpt_correction_type empirical
_exptl_absorpt_process_details SADABS
_exptl_crystal_colour orange
_exptl_crystal_density_diffrn 1.733
_exptl_crystal_density_method 'not measured'
_exptl_crystal_description prism
_exptl_crystal_F_000 512
_exptl_crystal_size_max 0.2
_exptl_crystal_size_mid 0.1
_exptl_crystal_size_min 0.1
_refine_diff_density_max 0.669
_refine_diff_density_min -0.576
_refine_diff_density_rms 0.100
_refine_ls_extinction_coef 0.029(3)
_refine_ls_extinction_expression Fc^*^=kFc[1+0.001xFc^2^\l^3^/sin(2\q)]^-1/4^
_refine_ls_extinction_method SHELXL
_refine_ls_goodness_of_fit_ref 1.099
_refine_ls_hydrogen_treatment constr
_refine_ls_matrix_type full
_refine_ls_number_parameters 239
_refine_ls_number_reflns 4048
_refine_ls_number_restraints 0
_refine_ls_restrained_S_all 1.099
_refine_ls_R_factor_all 0.0605
_refine_ls_R_factor_gt 0.0537
_refine_ls_shift/su_max 0.001
_refine_ls_shift/su_mean 0.000
_refine_ls_structure_factor_coef Fsqd
_refine_ls_weighting_details 'calc w=1/[\s^2^(Fo^2^)+(0.0884P)^2^+0.7339P] where P=(Fo^2^+2Fc^2^)/3'
_refine_ls_weighting_scheme calc
_refine_ls_wR_factor_gt 0.1519
_refine_ls_wR_factor_ref 0.1571
_reflns_number_gt 3552
_reflns_number_total 4048
_reflns_threshold_expression >2sigma(I)
_cod_data_source_file c2ce26687c.txt
_cod_data_source_block film70a
_cod_original_cell_volume 969.4(8)
_cod_original_sg_symbol_H-M P-1
_cod_database_code 7209150

loop_
_symmetry_equiv_pos_as_xyz
'x, y, z'
'-x, -y, -z'

loop_
_atom_site_label
_atom_site_type_symbol
_atom_site_fract_x
_atom_site_fract_y
_atom_site_fract_z
_atom_site_U_iso_or_equiv
_atom_site_adp_type
_atom_site_occupancy
_atom_site_symmetry_multiplicity
_atom_site_calc_flag
_atom_site_refinement_flags
Pd Pd 0.43773(4) 0.86281(4) 0.29573(2) 0.05555(18) Uani 1 1 d .
Cl1 Cl 0.23408(17) 1.05494(16) 0.19158(10) 0.0678(3) Uani 1 1 d .
Cl2 Cl 0.65010(19) 0.66594(17) 0.38843(11) 0.0734(4) Uani 1 1 d .
S S 0.2820(2) 0.79852(19) -0.02769(12) 0.0771(4) Uani 1 1 d .
O1 O 0.3345(6) 0.6725(5) -0.0749(3) 0.0793(10) Uani 1 1 d .
O2 O 0.1329(15) 0.7899(15) 0.0144(8) 0.220(5) Uani 1 1 d .
N1 N 0.3211(6) 0.7050(5) 0.2839(3) 0.0622(9) Uani 1 1 d .
N2 N 0.3452(6) 0.6306(5) 0.2131(3) 0.0649(10) Uani 1 1 d .
N3 N 0.6729(5) 1.0717(5) 0.2802(3) 0.0590(9) Uani 1 1 d .
N4 N 0.5273(5) 1.0308(5) 0.3199(3) 0.0564(9) Uani 1 1 d .
C1 C 0.1953(7) 0.6686(6) 0.3423(4) 0.0677(13) Uani 1 1 d .
C2 C 0.1322(8) 0.5706(7) 0.3060(5) 0.0750(14) Uani 1 1 d .
H2 H 0.0404 0.5302 0.3316 0.090 Uiso 1 1 calc R
C3 C 0.2334(8) 0.5477(7) 0.2257(4) 0.0734(14) Uani 1 1 d .
C4 C 0.1226(8) 0.7304(8) 0.4288(5) 0.0804(16) Uani 1 1 d .
H4A H 0.2139 0.7255 0.4685 0.121 Uiso 1 1 calc R
H4B H 0.0517 0.6684 0.4694 0.121 Uiso 1 1 calc R
H4C H 0.0551 0.8372 0.4046 0.121 Uiso 1 1 calc R
C5 C 0.2386(12) 0.4451(10) 0.1584(6) 0.112(3) Uani 1 1 d .
H5A H 0.2769 0.4921 0.0921 0.168 Uiso 1 1 calc R
H5B H 0.1262 0.4349 0.1554 0.168 Uiso 1 1 calc R
H5C H 0.3161 0.3435 0.1853 0.168 Uiso 1 1 calc R
C6 C 0.4878(8) 0.6423(7) 0.1399(4) 0.0710(13) Uani 1 1 d .
H6A H 0.5191 0.5516 0.1142 0.085 Uiso 1 1 calc R
H6B H 0.5861 0.6399 0.1741 0.085 Uiso 1 1 calc R
C7 C 0.4462(8) 0.7906(7) 0.0516(4) 0.0771(15) Uani 1 1 d .
H7A H 0.5494 0.7968 0.0113 0.093 Uiso 1 1 calc R
H7B H 0.4094 0.8812 0.0775 0.093 Uiso 1 1 calc R
C8 C 0.2861(7) 0.9849(7) -0.1139(4) 0.0691(13) Uani 1 1 d .
H8A H 0.2218 1.0675 -0.0845 0.083 Uiso 1 1 calc R
H8B H 0.4035 0.9903 -0.1239 0.083 Uiso 1 1 calc R
C9 C 0.7894(7) 0.9862(6) 0.2169(4) 0.0657(12) Uani 1 1 d .
H9A H 0.8177 0.8751 0.2514 0.079 Uiso 1 1 calc R
H9B H 0.8945 1.0173 0.2064 0.079 Uiso 1 1 calc R
C10 C 0.6837(7) 1.1926(7) 0.3082(4) 0.0674(12) Uani 1 1 d .
C11 C 0.5434(8) 1.2335(7) 0.3669(4) 0.0725(13) Uani 1 1 d .
H11 H 0.5169 1.3147 0.3967 0.087 Uiso 1 1 calc R
C12 C 0.4495(7) 1.1319(7) 0.3732(4) 0.0662(12) Uani 1 1 d .
C13 C 0.8322(8) 1.2674(8) 0.2792(5) 0.0810(16) Uani 1 1 d .
H13A H 0.7952 1.3722 0.2854 0.122 Uiso 1 1 calc R
H13B H 0.8682 1.2701 0.2111 0.122 Uiso 1 1 calc R
H13C H 0.9261 1.2067 0.3231 0.122 Uiso 1 1 calc R
C14 C 0.2815(7) 1.1212(7) 0.4253(4) 0.0716(13) Uani 1 1 d .
H14A H 0.1906 1.1752 0.3783 0.107 Uiso 1 1 calc R
H14B H 0.2637 1.1683 0.4794 0.107 Uiso 1 1 calc R
H14C H 0.2826 1.0131 0.4515 0.107 Uiso 1 1 calc R
O1W O 0.8583(12) 0.6571(12) 0.0340(7) 0.090(2) Uani 0.50 1 d P
O2W O 0.9944(18) 0.5746(15) -0.0174(9) 0.117(4) Uani 0.50 1 d P

loop_
_atom_site_aniso_label
_atom_site_aniso_U_11
_atom_site_aniso_U_22
_atom_site_aniso_U_33
_atom_site_aniso_U_23
_atom_site_aniso_U_13
_atom_site_aniso_U_12
Pd 0.0556(3) 0.0544(3) 0.0570(2) -0.01663(16) 0.00105(15) -0.01575(18)
Cl1 0.0648(7) 0.0620(7) 0.0755(7) -0.0196(6) -0.0047(5) -0.0148(6)
Cl2 0.0718(8) 0.0677(8) 0.0758(8) -0.0168(6) -0.0066(6) -0.0142(7)
S 0.0848(10) 0.0748(9) 0.0770(9) -0.0201(7) 0.0011(7) -0.0325(8)
O1 0.087(3) 0.072(2) 0.080(2) -0.0255(19) -0.002(2) -0.020(2)
O2 0.222(10) 0.261(12) 0.179(8) -0.005(8) -0.001(7) -0.127(9)
N1 0.064(2) 0.060(2) 0.063(2) -0.0173(17) 0.0051(17) -0.020(2)
N2 0.072(3) 0.059(2) 0.068(2) -0.0201(18) 0.0043(19) -0.025(2)
N3 0.056(2) 0.063(2) 0.063(2) -0.0200(17) -0.0021(16) -0.0211(19)
N4 0.055(2) 0.058(2) 0.058(2) -0.0161(16) -0.0015(15) -0.0171(18)
C1 0.066(3) 0.062(3) 0.074(3) -0.013(2) 0.001(2) -0.023(3)
C2 0.073(3) 0.065(3) 0.086(4) -0.016(3) 0.002(3) -0.024(3)
C3 0.088(4) 0.061(3) 0.075(3) -0.017(2) 0.003(3) -0.031(3)
C4 0.074(4) 0.086(4) 0.082(4) -0.027(3) 0.009(3) -0.024(3)
C5 0.142(7) 0.102(5) 0.115(6) -0.041(5) 0.011(5) -0.059(6)
C6 0.072(3) 0.067(3) 0.073(3) -0.025(2) 0.007(2) -0.016(3)
C7 0.081(4) 0.078(4) 0.077(3) -0.027(3) 0.009(3) -0.028(3)
C8 0.072(3) 0.066(3) 0.073(3) -0.023(2) 0.007(2) -0.025(3)
C9 0.064(3) 0.064(3) 0.069(3) -0.020(2) 0.007(2) -0.020(3)
C10 0.062(3) 0.072(3) 0.072(3) -0.022(2) -0.003(2) -0.021(3)
C11 0.071(3) 0.071(3) 0.076(3) -0.026(3) -0.003(2) -0.016(3)
C12 0.066(3) 0.070(3) 0.067(3) -0.026(2) 0.002(2) -0.018(3)
C13 0.077(4) 0.085(4) 0.092(4) -0.034(3) 0.002(3) -0.031(3)
C14 0.073(3) 0.074(3) 0.072(3) -0.027(3) 0.002(2) -0.021(3)
O1W 0.078(5) 0.091(6) 0.095(6) -0.022(5) 0.004(4) -0.021(5)
O2W 0.122(9) 0.125(9) 0.108(8) -0.024(7) -0.018(7) -0.046(9)

loop_
_atom_type_symbol
_atom_type_description
_atom_type_scat_dispersion_real
_atom_type_scat_dispersion_imag
_atom_type_scat_source
C C 0.0033 0.0016 'International Tables Vol C Tables 4.2.6.8 and 6.1.1.4'
H H 0.0000 0.0000 'International Tables Vol C Tables 4.2.6.8 and 6.1.1.4'
Cl Cl 0.1484 0.1585 'International Tables Vol C Tables 4.2.6.8 and 6.1.1.4'
N N 0.0061 0.0033 'International Tables Vol C Tables 4.2.6.8 and 6.1.1.4'
O O 0.0106 0.0060 'International Tables Vol C Tables 4.2.6.8 and 6.1.1.4'
Pd Pd -0.9988 1.0072 'International Tables Vol C Tables 4.2.6.8 and 6.1.1.4'
S S 0.1246 0.1234 'International Tables Vol C Tables 4.2.6.8 and 6.1.1.4'

loop_
_geom_angle_atom_site_label_1
_geom_angle_atom_site_label_2
_geom_angle_atom_site_label_3
_geom_angle
_geom_angle_site_symmetry_1
_geom_angle_site_symmetry_3
N1 Pd N4 172.19(16) . .
N1 Pd Cl2 90.74(14) . .
N4 Pd Cl2 92.00(12) . .
N1 Pd Cl1 88.13(13) . .
N4 Pd Cl1 89.68(12) . .
Cl2 Pd Cl1 175.51(5) . .
O2 S O1 104.6(6) . .
O2 S C8 115.7(6) . .
O1 S C8 112.5(3) . .
O2 S C7 117.5(5) . .
O1 S C7 111.6(3) . .
C8 S C7 95.1(3) . .
C1 N1 N2 107.4(4) . .
C1 N1 Pd 124.2(4) . .
N2 N1 Pd 128.1(3) . .
C3 N2 N1 110.4(4) . .
C3 N2 C6 130.2(5) . .
N1 N2 C6 119.3(4) . .
C10 N3 N4 110.3(4) . .
C10 N3 C9 129.2(4) . .
N4 N3 C9 120.5(4) . .
C12 N4 N3 105.4(4) . .
C12 N4 Pd 126.9(3) . .
N3 N4 Pd 127.6(3) . .
N1 C1 C2 109.1(5) . .
N1 C1 C4 125.2(5) . .
C2 C1 C4 125.6(5) . .
C3 C2 C1 105.3(5) . .
C3 C2 H2 127.4 . .
C1 C2 H2 127.4 . .
N2 C3 C2 107.7(5) . .
N2 C3 C5 121.2(6) . .
C2 C3 C5 131.0(6) . .
C1 C4 H4A 109.5 . .
C1 C4 H4B 109.5 . .
H4A C4 H4B 109.5 . .
C1 C4 H4C 109.5 . .
H4A C4 H4C 109.5 . .
H4B C4 H4C 109.5 . .
C3 C5 H5A 109.5 . .
C3 C5 H5B 109.5 . .
H5A C5 H5B 109.5 . .
C3 C5 H5C 109.5 . .
H5A C5 H5C 109.5 . .
H5B C5 H5C 109.5 . .
N2 C6 C7 113.5(5) . .
N2 C6 H6A 108.9 . .
C7 C6 H6A 108.9 . .
N2 C6 H6B 108.9 . .
C7 C6 H6B 108.9 . .
H6A C6 H6B 107.7 . .
C6 C7 S 113.5(4) . .
C6 C7 H7A 108.9 . .
S C7 H7A 108.9 . .
C6 C7 H7B 108.9 . .
S C7 H7B 108.9 . .
H7A C7 H7B 107.7 . .
C9 C8 S 113.1(4) 2_675 .
C9 C8 H8A 109.0 2_675 .
S C8 H8A 109.0 . .
C9 C8 H8B 109.0 2_675 .
S C8 H8B 109.0 . .
H8A C8 H8B 107.8 . .
N3 C9 C8 112.9(4) . 2_675
N3 C9 H9A 109.0 . .
C8 C9 H9A 109.0 2_675 .
N3 C9 H9B 109.0 . .
C8 C9 H9B 109.0 2_675 .
H9A C9 H9B 107.8 . .
N3 C10 C11 107.8(5) . .
N3 C10 C13 124.4(5) . .
C11 C10 C13 127.7(6) . .
C10 C11 C12 106.5(5) . .
C10 C11 H11 126.8 . .
C12 C11 H11 126.8 . .
N4 C12 C11 110.0(5) . .
N4 C12 C14 119.1(5) . .
C11 C12 C14 130.9(5) . .
C10 C13 H13A 109.5 . .
C10 C13 H13B 109.5 . .
H13A C13 H13B 109.5 . .
C10 C13 H13C 109.5 . .
H13A C13 H13C 109.5 . .
H13B C13 H13C 109.5 . .
C12 C14 H14A 109.5 . .
C12 C14 H14B 109.5 . .
H14A C14 H14B 109.5 . .
C12 C14 H14C 109.5 . .
H14A C14 H14C 109.5 . .
H14B C14 H14C 109.5 . .
O2W O2W O1W 108.3(15) 2_765 .

loop_
_geom_bond_atom_site_label_1
_geom_bond_atom_site_label_2
_geom_bond_distance
_geom_bond_site_symmetry_2
Pd N1 2.028(4) .
Pd N4 2.038(4) .
Pd Cl2 2.287(2) .
Pd Cl1 2.300(2) .
S O2 1.310(11) .
S O1 1.449(4) .
S C8 1.799(6) .
S C7 1.803(6) .
N1 C1 1.304(7) .
N1 N2 1.336(6) .
N2 C3 1.330(7) .
N2 C6 1.472(7) .
N3 C10 1.327(7) .
N3 N4 1.368(5) .
N3 C9 1.453(6) .
N4 C12 1.345(7) .
C1 C2 1.404(8) .
C1 C4 1.484(8) .
C2 C3 1.351(9) .
C2 H2 0.9300 .
C3 C5 1.517(9) .
C4 H4A 0.9600 .
C4 H4B 0.9600 .
C4 H4C 0.9600 .
C5 H5A 0.9600 .
C5 H5B 0.9600 .
C5 H5C 0.9600 .
C6 C7 1.528(8) .
C6 H6A 0.9700 .
C6 H6B 0.9700 .
C7 H7A 0.9700 .
C7 H7B 0.9700 .
C8 C9 1.543(7) 2_675
C8 H8A 0.9700 .
C8 H8B 0.9700 .
C9 C8 1.543(7) 2_675
C9 H9A 0.9700 .
C9 H9B 0.9700 .
C10 C11 1.363(8) .
C10 C13 1.534(8) .
C11 C12 1.365(8) .
C11 H11 0.9300 .
C12 C14 1.500(8) .
C13 H13A 0.9600 .
C13 H13B 0.9600 .
C13 H13C 0.9600 .
C14 H14A 0.9600 .
C14 H14B 0.9600 .
C14 H14C 0.9600 .
O1W O2W 1.413(17) .
O2W O2W 1.31(2) 2_765
